data_7011642
loop_
_publ_author_name
'Morris, Leigh J.'
'Downs, Anthony J.'
'Green, Jennifer C.'
'Greene, Tim M.'
'Teat, Simon J.'
'Parsons, Simon'

_publ_section_title
;
 Structural studies and matrix photochemistry of
 tetramethyloxorhenium(vi), (CH3)4ReO, and related compounds
;
_journal_issue 16
_journal_name_full 'Journal of the Chemical Society, Dalton Transactions'
_journal_page_first 3142
_journal_paper_doi 10.1039/b202425j
_journal_year 2002
_chemical_formula_moiety Me3Re(O)-O-Re(O)Me3
_chemical_formula_sum 'C6 H18 O3 Re2'
_chemical_formula_weight 510.60
_chemical_name_systematic
; 
? 
;
_space_group_IT_number 2
_symmetry_cell_setting triclinic
_symmetry_space_group_name_Hall '-P 1'
_symmetry_space_group_name_H-M 'P -1'
_atom_sites_solution_hydrogens difmap
_atom_sites_solution_primary Patterson
_atom_sites_solution_secondary difmap
_audit_creation_method SHELXL-97
_cell_angle_alpha 107.791(18)
_cell_angle_beta 110.988(18)
_cell_angle_gamma 99.541(17)
_cell_formula_units_Z 3
_cell_length_a 9.961(4)
_cell_length_b 9.966(4)
_cell_length_c 10.608(5)
_cell_measurement_reflns_used 58
_cell_measurement_temperature 150(2)
_cell_measurement_theta_max 15
_cell_measurement_theta_min 14
_cell_volume 890.2(7)
_computing_cell_refinement 'Stoe DIF4'
_computing_data_collection 'Stoe DIF4'
_computing_data_reduction 'Stoe REDU4'
_computing_molecular_graphics SHELXTL
_computing_structure_refinement 'SHELXL-97 (Sheldrick, 1997)'
_computing_structure_solution DIRDIF
_diffrn_ambient_temperature 150(2)
_diffrn_measured_fraction_theta_full 0.951
_diffrn_measured_fraction_theta_max 0.951
_diffrn_measurement_method Omega-theta
_diffrn_radiation_monochromator graphite
_diffrn_radiation_source 'fine-focus sealed tube'
_diffrn_radiation_type MoK\a
_diffrn_radiation_wavelength 0.71073
_diffrn_reflns_av_R_equivalents 0.0249
_diffrn_reflns_av_sigmaI/netI 0.0370
_diffrn_reflns_limit_h_max 10
_diffrn_reflns_limit_h_min -11
_diffrn_reflns_limit_k_max 11
_diffrn_reflns_limit_k_min -11
_diffrn_reflns_limit_l_max 12
_diffrn_reflns_limit_l_min 0
_diffrn_reflns_number 3995
_diffrn_reflns_theta_full 25.08
_diffrn_reflns_theta_max 25.08
_diffrn_reflns_theta_min 2.68
_diffrn_standards_interval_time 60
_diffrn_standards_number 3
_exptl_absorpt_coefficient_mu 20.348
_exptl_absorpt_correction_T_max 0.615
_exptl_absorpt_correction_T_min 0.145
_exptl_absorpt_correction_type 'Optimised numerical'
_exptl_crystal_colour Orange
_exptl_crystal_density_diffrn 2.857
_exptl_crystal_density_method 'not measured'
_exptl_crystal_description 'plate developed in (001)'
_exptl_crystal_F_000 684
_exptl_crystal_size_max 0.39
_exptl_crystal_size_mid 0.16
_exptl_crystal_size_min 0.06
_refine_diff_density_max 1.374
_refine_diff_density_min -1.645
_refine_diff_density_rms 0.217
_refine_ls_extinction_coef 0.00092(9)
_refine_ls_extinction_expression Fc^*^=kFc[1+0.001xFc^2^\l^3^/sin(2\q)]^-1/4^
_refine_ls_extinction_method SHELXL
_refine_ls_goodness_of_fit_ref 1.036
_refine_ls_hydrogen_treatment 'Rotating group'
_refine_ls_matrix_type full
_refine_ls_number_parameters 161
_refine_ls_number_reflns 3003
_refine_ls_number_restraints 0
_refine_ls_restrained_S_all 1.036
_refine_ls_R_factor_all 0.0416
_refine_ls_R_factor_gt 0.0299
_refine_ls_shift/su_max 0.038
_refine_ls_shift/su_mean 0.001
_refine_ls_structure_factor_coef Fsqd
_refine_ls_weighting_details 'calc w=1/[\s^2^(Fo^2^)+(0.0303P)^2^+0.0000P] where P=(Fo^2^+2Fc^2^)/3'
_refine_ls_weighting_scheme calc
_refine_ls_wR_factor_gt 0.0572
_refine_ls_wR_factor_ref 0.0603
_reflns_number_gt 2559
_reflns_number_total 3003
_reflns_threshold_expression >2sigma(I)
_cod_data_source_file b202425j.txt
_cod_data_source_block me4reo
_cod_depositor_comments
;
The following automatic conversions were performed:
'_symmetry_cell_setting' value 'Triclinic' changed to 'triclinic'
according to '/home/adriana/struct/CIF-dictionaries/cif_core.dic'
dictionary named 'cif_core.dic' version 2.4.1 from 2010-06-29.

Automatic conversion script
Id: cif_fix_enum 1555 2011-01-17 13:19:09Z saulius 

The following automatic conversions were performed:
'_atom_site_symetry_multiplicity' tag replaced with
'_atom_site_symmetry_multiplicity'.

Automatic conversion script
Id: cif_correct_tags 1440 2010-10-19 06:21:57Z saulius 

The following automatic conversions were performed:

'_atom_sites_solution_hydrogens' value 'Difference map' was changed
to 'difmap'.

Automatic conversion script
Id: cif_fix_values 6452 2018-10-05 10:23:21Z andrius 
;
_cod_original_cell_volume 890.2(6)
_cod_original_sg_symbol_H-M P-1
_cod_database_code 7011642

loop_
_symmetry_equiv_pos_as_xyz
'x, y, z'
'-x, -y, -z'

loop_
_atom_site_label
_atom_site_type_symbol
_atom_site_fract_x
_atom_site_fract_y
_atom_site_fract_z
_atom_site_U_iso_or_equiv
_atom_site_adp_type
_atom_site_occupancy
_atom_site_symmetry_multiplicity
_atom_site_calc_flag
_atom_site_refinement_flags
_atom_site_disorder_assembly
_atom_site_disorder_group
Re1 Re -0.02518(4) 0.39977(4) 0.31057(5) 0.02176(11) Uani 1 1 d . . .
O1 O 0.0371(7) 0.2517(7) 0.2847(8) 0.0344(17) Uani 1 1 d . . .
O11 O 0.0000 0.5000 0.5000 0.024(2) Uani 1 2 d S . .
C11 C 0.1423(10) 0.5873(10) 0.3487(11) 0.027(2) Uani 1 1 d . . .
H11A H 0.2395 0.5960 0.4241 0.041 Uiso 1 1 calc R . .
H11B H 0.1138 0.6766 0.3823 0.041 Uiso 1 1 calc R . .
H11C H 0.1512 0.5765 0.2573 0.041 Uiso 1 1 calc R . .
C12 C -0.1112(12) 0.4107(13) 0.1008(12) 0.041(3) Uani 1 1 d . . .
H12A H -0.0384 0.3987 0.0591 0.061 Uiso 1 1 calc R . .
H12B H -0.1275 0.5070 0.1110 0.061 Uiso 1 1 calc R . .
H12C H -0.2073 0.3315 0.0353 0.061 Uiso 1 1 calc R . .
C13 C -0.2618(10) 0.3361(12) 0.2484(13) 0.039(3) Uani 1 1 d . . .
H13A H -0.3155 0.2652 0.1456 0.059 Uiso 1 1 calc R . .
H13B H -0.2961 0.4239 0.2596 0.059 Uiso 1 1 calc R . .
H13C H -0.2829 0.2898 0.3114 0.059 Uiso 1 1 calc R . .
Re2 Re 0.28277(4) 0.21724(4) 0.65664(4) 0.02097(11) Uani 1 1 d . . .
O2 O 0.1482(7) 0.3000(7) 0.6443(8) 0.0312(16) Uani 1 1 d . . .
C21 C 0.2082(10) -0.0014(9) 0.6370(11) 0.026(2) Uani 1 1 d . . .
H21A H 0.1996 -0.0001 0.7265 0.039 Uiso 1 1 calc R . .
H21B H 0.2810 -0.0526 0.6230 0.039 Uiso 1 1 calc R . .
H21C H 0.1092 -0.0535 0.5522 0.039 Uiso 1 1 calc R . .
C22 C 0.3773(13) 0.2474(12) 0.8782(13) 0.046(3) Uani 1 1 d . . .
H22A H 0.4374 0.3515 0.9395 0.068 Uiso 1 1 calc R . .
H22B H 0.4424 0.1844 0.8925 0.068 Uiso 1 1 calc R . .
H22C H 0.2963 0.2204 0.9062 0.068 Uiso 1 1 calc R . .
C23 C 0.4982(10) 0.3688(10) 0.7331(12) 0.034(3) Uani 1 1 d . . .
H23A H 0.4914 0.4279 0.6736 0.051 Uiso 1 1 calc R . .
H23B H 0.5700 0.3142 0.7250 0.051 Uiso 1 1 calc R . .
H23C H 0.5329 0.4345 0.8362 0.051 Uiso 1 1 calc R . .
O23 O 0.2957(6) 0.1352(6) 0.4813(7) 0.0232(14) Uani 1 1 d . . .
Re3 Re 0.31222(4) 0.05198(4) 0.30794(5) 0.02493(12) Uani 1 1 d . . .
O3 O 0.4398(8) -0.0392(8) 0.3190(9) 0.044(2) Uani 1 1 d . . .
C31 C 0.0868(11) -0.0888(10) 0.2232(12) 0.036(3) Uani 1 1 d . . .
H31A H 0.0604 -0.1671 0.1279 0.054 Uiso 1 1 calc R . .
H31B H 0.0167 -0.0304 0.2108 0.054 Uiso 1 1 calc R . .
H31C H 0.0799 -0.1335 0.2920 0.054 Uiso 1 1 calc R . .
C32 C 0.2246(13) 0.0305(12) 0.0883(12) 0.045(3) Uani 1 1 d . . .
H32A H 0.3080 0.0521 0.0618 0.068 Uiso 1 1 calc R . .
H32B H 0.1672 0.1004 0.0769 0.068 Uiso 1 1 calc R . .
H32C H 0.1578 -0.0709 0.0239 0.068 Uiso 1 1 calc R . .
C33 C 0.4012(10) 0.2740(11) 0.3352(12) 0.036(3) Uani 1 1 d . . .
H33A H 0.4812 0.3305 0.4354 0.054 Uiso 1 1 calc R . .
H33B H 0.3203 0.3199 0.3183 0.054 Uiso 1 1 calc R . .
H33C H 0.4431 0.2737 0.2644 0.054 Uiso 1 1 calc R . .

loop_
_atom_site_aniso_label
_atom_site_aniso_U_11
_atom_site_aniso_U_22
_atom_site_aniso_U_33
_atom_site_aniso_U_23
_atom_site_aniso_U_13
_atom_site_aniso_U_12
Re1 0.02372(19) 0.0222(2) 0.0229(2) 0.00994(17) 0.01186(17) 0.00967(15)
O1 0.045(4) 0.023(3) 0.041(5) 0.009(3) 0.024(4) 0.020(3)
O11 0.013(4) 0.038(5) 0.028(6) 0.020(5) 0.008(4) 0.008(4)
C11 0.030(5) 0.022(5) 0.025(6) 0.005(4) 0.013(5) 0.005(4)
C12 0.051(6) 0.053(7) 0.023(7) 0.018(6) 0.016(5) 0.023(6)
C13 0.029(5) 0.044(6) 0.037(7) 0.009(6) 0.016(5) 0.004(5)
Re2 0.02249(18) 0.01943(19) 0.0227(2) 0.00857(16) 0.01166(17) 0.00621(14)
O2 0.030(3) 0.033(4) 0.031(5) 0.010(3) 0.014(3) 0.015(3)
C21 0.027(5) 0.020(5) 0.025(6) 0.008(4) 0.008(4) 0.001(4)
C22 0.069(8) 0.043(7) 0.026(7) 0.015(6) 0.024(6) 0.009(6)
C23 0.029(5) 0.031(5) 0.035(7) 0.004(5) 0.018(5) 0.001(4)
O23 0.021(3) 0.025(3) 0.016(4) 0.007(3) 0.005(3) 0.000(2)
Re3 0.0267(2) 0.0313(2) 0.0248(3) 0.01426(19) 0.01447(18) 0.01505(16)
O3 0.046(4) 0.059(5) 0.049(6) 0.027(4) 0.029(4) 0.038(4)
C31 0.043(6) 0.015(5) 0.036(7) -0.002(5) 0.016(5) -0.002(4)
C32 0.065(7) 0.043(7) 0.016(6) 0.008(5) 0.015(6) 0.005(6)
C33 0.027(5) 0.043(6) 0.035(7) 0.024(6) 0.010(5) 0.000(4)

loop_
_atom_type_symbol
_atom_type_description
_atom_type_scat_dispersion_real
_atom_type_scat_dispersion_imag
_atom_type_scat_source
C C 0.0033 0.0016 'International Tables Vol C Tables 4.2.6.8 and 6.1.1.4'
H H 0.0000 0.0000 'International Tables Vol C Tables 4.2.6.8 and 6.1.1.4'
O O 0.0106 0.0060 'International Tables Vol C Tables 4.2.6.8 and 6.1.1.4'
Re Re -1.0185 7.2310 'International Tables Vol C Tables 4.2.6.8 and 6.1.1.4'

loop_
_geom_angle_atom_site_label_1
_geom_angle_atom_site_label_2
_geom_angle_atom_site_label_3
_geom_angle
_geom_angle_site_symmetry_1
_geom_angle_site_symmetry_3
_geom_angle_publ_flag
O1 Re1 O11 115.6(3) . . ?
O1 Re1 C11 109.9(3) . . ?
O11 Re1 C11 86.5(3) . . ?
O1 Re1 C12 104.4(4) . . ?
O11 Re1 C12 140.0(3) . . ?
C11 Re1 C12 79.4(4) . . ?
O1 Re1 C13 111.2(4) . . ?
O11 Re1 C13 86.9(3) . . ?
C11 Re1 C13 137.0(4) . . ?
C12 Re1 C13 78.8(4) . . ?
Re1 O11 Re1 180.0 . 2_566 ?
O2 Re2 O23 113.9(3) . . ?
O2 Re2 C22 103.0(4) . . ?
O23 Re2 C22 143.1(4) . . ?
O2 Re2 C21 112.1(3) . . ?
O23 Re2 C21 86.4(3) . . ?
C22 Re2 C21 79.4(4) . . ?
O2 Re2 C23 112.4(3) . . ?
O23 Re2 C23 86.4(3) . . ?
C22 Re2 C23 79.6(4) . . ?
C21 Re2 C23 133.9(4) . . ?
Re2 O23 Re3 178.8(4) . . ?
O3 Re3 O23 114.8(3) . . ?
O3 Re3 C32 103.4(4) . . ?
O23 Re3 C32 141.8(4) . . ?
O3 Re3 C33 112.3(4) . . ?
O23 Re3 C33 86.0(3) . . ?
C32 Re3 C33 79.0(4) . . ?
O3 Re3 C31 113.5(4) . . ?
O23 Re3 C31 86.2(3) . . ?
C32 Re3 C31 79.0(4) . . ?
C33 Re3 C31 132.5(4) . . ?

loop_
_geom_bond_atom_site_label_1
_geom_bond_atom_site_label_2
_geom_bond_distance
_geom_bond_site_symmetry_2
_geom_bond_publ_flag
Re1 O1 1.678(6) . ?
Re1 O11 1.8514(9) . ?
Re1 C11 2.112(8) . ?
Re1 C12 2.124(11) . ?
Re1 C13 2.128(9) . ?
O11 Re1 1.8514(9) 2_566 ?
Re2 O2 1.674(6) . ?
Re2 O23 1.850(6) . ?
Re2 C22 2.095(11) . ?
Re2 C21 2.102(8) . ?
Re2 C23 2.115(8) . ?
O23 Re3 1.851(6) . ?
Re3 O3 1.672(6) . ?
Re3 C32 2.100(11) . ?
Re3 C33 2.131(9) . ?
Re3 C31 2.134(9) . ?
